data_7123443
loop_
_publ_author_name
'Weselski, Marek Damian'
'Ksi\;a\.zek, Maria'
'Mess, Pamela'
'Kusz, Joachim'
'Bronisz, Robert'

_publ_section_title
;
 &#x201C;Normal&#x201D; and &#x201C;reverse&#x201D; spin crossover induced
 by two different structural events in iron(II) coordination polymer
;
_journal_name_full 'Chemical Communications'
_journal_paper_doi 10.1039/C9CC02755F
_journal_year 2019
_chemical_formula_moiety
;
C84 H138 Fe3 N42, 6(C F3 O3 S), 12(C2 H3 N)
;
_chemical_formula_sum 'C114 H174 F18 Fe3 N54 O18 S6'
_chemical_formula_weight 3290.97
_space_group_crystal_system triclinic
_space_group_IT_number 2
_space_group_name_Hall '-P 1'
_space_group_name_H-M_alt 'P -1'
_symmetry_space_group_name_Hall '-P 1'
_symmetry_space_group_name_H-M 'P -1'
_atom_sites_solution_hydrogens geom
_audit_creation_method SHELXL-2018/3
_audit_update_record
;
2019-03-25 deposited with the CCDC.    2019-05-14 downloaded from the CCDC.
;
_cell_angle_alpha 64.898(5)
_cell_angle_beta 74.873(6)
_cell_angle_gamma 85.388(4)
_cell_formula_units_Z 1
_cell_length_a 12.0056(8)
_cell_length_b 18.3067(8)
_cell_length_c 20.6014(14)
_cell_measurement_reflns_used 5101
_cell_measurement_temperature 195(1)
_cell_measurement_theta_max 31.6180
_cell_measurement_theta_min 3.3860
_cell_volume 3955.7(5)
_computing_cell_refinement 'CrysAlisPro 1.171.38.41q (Rigaku OD, 2015)'
_computing_data_collection 'CrysAlisPro 1.171.38.41q (Rigaku OD, 2015)'
_computing_data_reduction 'CrysAlisPro 1.171.38.41q (Rigaku OD, 2015)'
_computing_structure_refinement 'SHELXL-2018/3 (Sheldrick, 2018)'
_computing_structure_solution 'SHELXS-2013 (Sheldrick, 2018)'
_diffrn_ambient_temperature 195(1)
_diffrn_detector_area_resol_mean 10.4498
_diffrn_measured_fraction_theta_full 0.998
_diffrn_measured_fraction_theta_max 0.998
_diffrn_measurement_device_type
;
SuperNova diffractometer (Agilent Technologies) with Atlas detector
;
_diffrn_measurement_method '\w scans'
_diffrn_radiation_type MoK\a
_diffrn_radiation_wavelength 0.71073
_diffrn_reflns_av_R_equivalents 0.0745
_diffrn_reflns_av_unetI/netI 0.1064
_diffrn_reflns_Laue_measured_fraction_full 0.998
_diffrn_reflns_Laue_measured_fraction_max 0.998
_diffrn_reflns_limit_h_max 14
_diffrn_reflns_limit_h_min -15
_diffrn_reflns_limit_k_max 22
_diffrn_reflns_limit_k_min -21
_diffrn_reflns_limit_l_max 25
_diffrn_reflns_limit_l_min -25
_diffrn_reflns_number 33464
_diffrn_reflns_point_group_measured_fraction_full 0.998
_diffrn_reflns_point_group_measured_fraction_max 0.998
_diffrn_reflns_theta_full 25.500
_diffrn_reflns_theta_max 26.372
_diffrn_reflns_theta_min 3.036
_diffrn_source 'micro-focus sealed X-ray tube'
_exptl_absorpt_coefficient_mu 0.446
_exptl_absorpt_correction_T_max 1.00000
_exptl_absorpt_correction_T_min 0.56807
_exptl_absorpt_correction_type multi-scan
_exptl_absorpt_process_details
;
CrysAlisPro 1.171.38.41q (Rigaku Oxford Diffraction, 2015)
Empirical absorption correction using spherical harmonics,
 implemented in SCALE3 ABSPACK scaling algorithm.
;
_exptl_crystal_density_diffrn 1.381
_exptl_crystal_description polyhedron
_exptl_crystal_F_000 1716
_exptl_crystal_size_max 0.120
_exptl_crystal_size_mid 0.120
_exptl_crystal_size_min 0.040
_refine_diff_density_max 1.531
_refine_diff_density_min -0.923
_refine_diff_density_rms 0.103
_refine_ls_extinction_method none
_refine_ls_goodness_of_fit_ref 1.009
_refine_ls_hydrogen_treatment constr
_refine_ls_matrix_type full
_refine_ls_number_parameters 1152
_refine_ls_number_reflns 16147
_refine_ls_number_restraints 413
_refine_ls_restrained_S_all 1.016
_refine_ls_R_factor_all 0.1330
_refine_ls_R_factor_gt 0.0801
_refine_ls_shift/su_max 0.000
_refine_ls_shift/su_mean 0.000
_refine_ls_structure_factor_coef Fsqd
_refine_ls_weighting_details 'w=1/[\s^2^(Fo^2^)+(0.1227P)^2^] where P=(Fo^2^+2Fc^2^)/3'
_refine_ls_weighting_scheme calc
_refine_ls_wR_factor_gt 0.2048
_refine_ls_wR_factor_ref 0.2570
_reflns_Friedel_coverage 0.000
_reflns_number_gt 8993
_reflns_number_total 16147
_reflns_threshold_expression 'I > 2\s(I)'
_cod_data_source_file c9cc02755f2.cif
_cod_data_source_block 4_rb18_pm30_8a_4_195k
_cod_original_cell_volume 3955.8(5)
_cod_database_code 7123443
_shelx_shelxl_version_number 2018/3
_shelx_space_group_comment
;
The symmetry employed for this shelxl refinement is uniquely defined
by the following loop, which should always be used as a source of
symmetry information in preference to the above space-group names.
They are only intended as comments.
;
_shelx_estimated_absorpt_t_min 0.948
_shelx_estimated_absorpt_t_max 0.982

loop_
_space_group_symop_operation_xyz
'x, y, z'
'-x, -y, -z'

loop_
_atom_site_label
_atom_site_type_symbol
_atom_site_fract_x
_atom_site_fract_y
_atom_site_fract_z
_atom_site_U_iso_or_equiv
_atom_site_adp_type
_atom_site_occupancy
_atom_site_site_symmetry_order
_atom_site_calc_flag
_atom_site_refinement_flags_posn
_atom_site_refinement_flags_adp
_atom_site_refinement_flags_occupancy
_atom_site_disorder_assembly
_atom_site_disorder_group
Fe2 Fe 0.000000 0.500000 0.000000 0.0298(2) Uani 1 2 d S . P . .
Fe1 Fe 0.33674(5) 0.82215(3) 0.32523(3) 0.03100(18) Uani 1 1 d . . . . .
N51 N 0.0675(3) 0.25437(16) 0.05793(17) 0.0300(7) Uani 1 1 d . . . . .
N52 N 0.0366(3) 0.31802(17) 0.07322(18) 0.0326(8) Uani 1 1 d . . . . .
N53 N 0.0593(3) 0.38181(17) 0.00983(18) 0.0326(8) Uani 1 1 d . . . . .
C51 C 0.0498(4) 0.1731(2) 0.1191(2) 0.0348(9) Uani 1 1 d . . . . .
H51A H 0.020241 0.136092 0.103160 0.042 Uiso 1 1 calc R U . . .
H51B H -0.009758 0.175053 0.161725 0.042 Uiso 1 1 calc R U . . .
C52 C 0.1581(4) 0.1393(2) 0.1439(2) 0.0343(9) Uani 1 1 d . . . . .
H52A H 0.218355 0.138183 0.101160 0.041 Uiso 1 1 calc R U . . .
H52B H 0.141385 0.083010 0.181823 0.041 Uiso 1 1 calc R U . . .
C54 C 0.1042(3) 0.3583(2) -0.0452(2) 0.0319(9) Uani 1 1 d . . . . .
H54 H 0.127627 0.393196 -0.096402 0.038 Uiso 1 1 calc R U . . .
C55 C 0.1107(3) 0.2762(2) -0.0153(2) 0.0309(9) Uani 1 1 d . . . . .
C56 C 0.1448(4) 0.2175(2) -0.0483(2) 0.0431(11) Uani 1 1 d . . . . .
H56A H 0.074700 0.189530 -0.044678 0.052 Uiso 1 1 calc R U . . .
H56B H 0.192982 0.176323 -0.019657 0.052 Uiso 1 1 calc R U . . .
C57 C 0.2114(5) 0.2572(3) -0.1284(3) 0.0597(14) Uani 1 1 d . . . . .
H57A H 0.166028 0.300290 -0.156335 0.090 Uiso 1 1 calc R U . . .
H57B H 0.226483 0.216954 -0.149031 0.090 Uiso 1 1 calc R U . . .
H57C H 0.284801 0.280034 -0.131711 0.090 Uiso 1 1 calc R U . . .
N11 N 0.2058(3) 0.54117(19) 0.11938(19) 0.0380(8) Uani 1 1 d . . . . .
N12 N 0.1549(3) 0.56359(19) 0.06329(19) 0.0369(8) Uani 1 1 d . . . . .
N13 N 0.0959(3) 0.49904(18) 0.07548(18) 0.0343(8) Uani 1 1 d . . . . .
C11 C 0.2770(4) 0.5997(3) 0.1226(3) 0.0476(12) Uani 1 1 d . . . . .
H11A H 0.302781 0.643690 0.072456 0.057 Uiso 1 1 calc R U . . .
H11B H 0.346679 0.573013 0.138075 0.057 Uiso 1 1 calc R U . . .
C12 C 0.2153(4) 0.6356(2) 0.1753(3) 0.0434(11) Uani 1 1 d . . . . .
H12A H 0.272224 0.665628 0.182848 0.052 Uiso 1 1 calc R U . . .
H12B H 0.180134 0.591478 0.223867 0.052 Uiso 1 1 calc R U . . .
C14 C 0.1116(4) 0.4372(2) 0.1375(2) 0.0413(11) Uani 1 1 d . . . . .
H14 H 0.079179 0.384105 0.157698 0.050 Uiso 1 1 calc R U . . .
C15 C 0.1809(4) 0.4629(2) 0.1663(2) 0.0414(11) Uani 1 1 d . . . . .
C16 C 0.2288(5) 0.4213(3) 0.2327(3) 0.0645(16) Uani 1 1 d . . . . .
H16A H 0.313230 0.432411 0.217712 0.077 Uiso 1 1 calc R U . . .
H16B H 0.194068 0.443338 0.269473 0.077 Uiso 1 1 calc R U . . .
C17 C 0.2057(5) 0.3321(3) 0.2677(3) 0.0689(17) Uani 1 1 d . . . . .
H17A H 0.122438 0.320795 0.280338 0.103 Uiso 1 1 calc R U . . .
H17B H 0.233548 0.307654 0.312775 0.103 Uiso 1 1 calc R U . . .
H17C H 0.245787 0.309258 0.232941 0.103 Uiso 1 1 calc R U . . .
N23 N -0.1467(3) 0.4431(2) 0.0941(2) 0.0405(9) Uani 1 1 d . . . . .
C23 C -0.2152(4) 0.4055(3) 0.1451(3) 0.0472(12) Uani 1 1 d . . . . .
C231 C -0.3018(6) 0.3564(3) 0.2120(3) 0.083(2) Uani 1 1 d . . . . .
H23A H -0.277247 0.300450 0.231551 0.125 Uiso 1 1 calc R U . . .
H23B H -0.375996 0.358034 0.199906 0.125 Uiso 1 1 calc R U . . .
H23C H -0.310287 0.377656 0.249292 0.125 Uiso 1 1 calc R U . . .
N24 N 0.4911(3) 0.8733(2) 0.2371(2) 0.0408(9) Uani 1 1 d . . . . .
C24 C 0.5679(5) 0.9083(3) 0.1924(3) 0.0491(12) Uani 1 1 d . . . . .
C241 C 0.6678(6) 0.9545(4) 0.1347(3) 0.093(2) Uani 1 1 d . . . . .
H24A H 0.686809 0.934930 0.095731 0.139 Uiso 1 1 calc R U . . .
H24B H 0.733802 0.947778 0.156181 0.139 Uiso 1 1 calc R U . . .
H24C H 0.649726 1.011724 0.113544 0.139 Uiso 1 1 calc R U . . .
N25 N 0.1821(3) 0.77466(19) 0.4159(2) 0.0389(8) Uani 1 1 d . . . . .
C25 C 0.1042(4) 0.7463(3) 0.4644(3) 0.0449(11) Uani 1 1 d . . . . .
C251 C 0.0043(5) 0.7098(4) 0.5261(3) 0.0774(18) Uani 1 1 d . . . . .
H25A H -0.007108 0.736904 0.559303 0.116 Uiso 1 1 calc R U . . .
H25B H 0.017123 0.652403 0.553407 0.116 Uiso 1 1 calc R U . . .
H25C H -0.064365 0.715341 0.507333 0.116 Uiso 1 1 calc R U . . .
N31 N 0.1326(3) 0.78715(19) 0.2033(2) 0.0379(8) Uani 1 1 d . . . . .
N32 N 0.1827(3) 0.76438(18) 0.25947(18) 0.0347(8) Uani 1 1 d . . . . .
N33 N 0.2422(3) 0.82845(18) 0.24765(18) 0.0341(8) Uani 1 1 d . . . . .
C31 C 0.0604(4) 0.7298(2) 0.2000(3) 0.0438(11) Uani 1 1 d . . . . .
H31A H -0.008497 0.757357 0.184065 0.053 Uiso 1 1 calc R U . . .
H31B H 0.033404 0.686136 0.250261 0.053 Uiso 1 1 calc R U . . .
C32 C 0.1212(4) 0.6926(2) 0.1476(2) 0.0425(11) Uani 1 1 d . . . . .
H32A H 0.156212 0.736226 0.098650 0.051 Uiso 1 1 calc R U . . .
H32B H 0.063671 0.662341 0.140803 0.051 Uiso 1 1 calc R U . . .
C34 C 0.2306(4) 0.8895(2) 0.1844(2) 0.0414(10) Uani 1 1 d . . . . .
H34 H 0.266322 0.941647 0.163426 0.050 Uiso 1 1 calc R U . . .
C35 C 0.1603(4) 0.8652(2) 0.1550(2) 0.0437(11) Uani 1 1 d . . . . .
C36 C 0.1168(6) 0.9054(3) 0.0875(3) 0.0723(18) Uani 1 1 d . . . . .
H36A H 0.034986 0.888448 0.099527 0.087 Uiso 1 1 calc R U . . .
H36B H 0.161249 0.887371 0.049461 0.087 Uiso 1 1 calc R U . . .
C37 C 0.1259(5) 0.9951(3) 0.0562(3) 0.0624(15) Uani 1 1 d . . . . .
H37A H 0.081492 1.013503 0.093370 0.094 Uiso 1 1 calc R U . . .
H37B H 0.095158 1.018390 0.012237 0.094 Uiso 1 1 calc R U . . .
H37C H 0.207094 1.012505 0.042442 0.094 Uiso 1 1 calc R U . . .
N41 N 0.3899(3) 0.57436(18) 0.39318(19) 0.0363(8) Uani 1 1 d . . . . .
N42 N 0.3574(3) 0.64105(18) 0.40339(19) 0.0367(8) Uani 1 1 d . . . . .
N43 N 0.3846(3) 0.70157(17) 0.33697(18) 0.0335(8) Uani 1 1 d . . . . .
C41 C 0.3726(4) 0.4969(2) 0.4588(2) 0.0415(10) Uani 1 1 d . . . . .
H41A H 0.349061 0.454897 0.446283 0.050 Uiso 1 1 calc R U . . .
H41B H 0.309003 0.501515 0.498494 0.050 Uiso 1 1 calc R U . . .
C42 C 0.4804(4) 0.4707(2) 0.4877(2) 0.0410(10) Uani 1 1 d . . . . .
H42A H 0.464679 0.416971 0.529992 0.049 Uiso 1 1 calc R U . . .
H42B H 0.543645 0.465434 0.448193 0.049 Uiso 1 1 calc R U . . .
C44 C 0.4314(4) 0.6723(2) 0.2858(2) 0.0350(9) Uani 1 1 d . . . . .
H44 H 0.456643 0.703449 0.233858 0.042 Uiso 1 1 calc R U . . .
C45 C 0.4360(4) 0.5903(2) 0.3217(2) 0.0338(9) Uani 1 1 d . . . . .
C46 C 0.4726(4) 0.5262(2) 0.2950(3) 0.0477(11) Uani 1 1 d . . . . .
H46A H 0.403082 0.496762 0.299812 0.057 Uiso 1 1 calc R U . . .
H46B H 0.518937 0.487150 0.326893 0.057 Uiso 1 1 calc R U . . .
C47 C 0.5426(5) 0.5590(3) 0.2157(3) 0.0636(15) Uani 1 1 d . . . . .
H47A H 0.499954 0.601164 0.184377 0.095 Uiso 1 1 calc R U . . .
H47B H 0.556950 0.515288 0.199285 0.095 Uiso 1 1 calc R U . . .
H47C H 0.616393 0.581824 0.211784 0.095 Uiso 1 1 calc R U . . .
N1 N 0.5123(3) 0.85010(18) 0.46521(19) 0.0340(8) Uani 1 1 d . . . . .
N2 N 0.4808(3) 0.87393(18) 0.40196(19) 0.0373(8) Uani 1 1 d . . . . .
N3 N 0.4243(3) 0.81129(18) 0.40810(18) 0.0338(8) Uani 1 1 d . . . . .
C1 C 0.5642(4) 0.9102(2) 0.4789(3) 0.0382(10) Uani 1 1 d . . . . .
H1A H 0.627987 0.940323 0.435550 0.046 Uiso 1 1 calc R U . . .
H1B H 0.596661 0.882831 0.522511 0.046 Uiso 1 1 calc R U . . .
C2 C 0.4739(4) 0.9687(2) 0.4926(3) 0.0401(10) Uani 1 1 d . . . . .
H2A H 0.409932 0.938356 0.535654 0.048 Uiso 1 1 calc R U . . .
H2B H 0.441833 0.996107 0.448818 0.048 Uiso 1 1 calc R U . . .
C4 C 0.4217(4) 0.7504(2) 0.4738(2) 0.0349(9) Uani 1 1 d . . . . .
H4 H 0.386503 0.698678 0.491048 0.042 Uiso 1 1 calc R U . . .
C5 C 0.4763(4) 0.7731(2) 0.5124(2) 0.0334(9) Uani 1 1 d . . . . .
C6 C 0.4997(5) 0.7286(3) 0.5869(3) 0.0549(13) Uani 1 1 d . . . . .
H6A H 0.479059 0.763107 0.614214 0.066 Uiso 1 1 calc R U . . .
H6B H 0.448704 0.679522 0.614627 0.066 Uiso 1 1 calc R U . . .
C7 C 0.6202(6) 0.7046(3) 0.5857(4) 0.085(2) Uani 1 1 d . . . . .
H7A H 0.643722 0.673849 0.555601 0.127 Uiso 1 1 calc R U . . .
H7B H 0.626355 0.671127 0.636310 0.127 Uiso 1 1 calc R U . . .
H7C H 0.670632 0.753007 0.564265 0.127 Uiso 1 1 calc R U . . .
N61 N 0.2888(3) 0.07132(17) 0.26352(18) 0.0327(8) Uani 1 1 d . . . . .
N62 N 0.3187(3) 0.00658(18) 0.24963(18) 0.0355(8) Uani 1 1 d . . . . .
N63 N 0.2896(3) -0.05594(18) 0.31350(18) 0.0341(8) Uani 1 1 d . . . . .
C61 C 0.3108(4) 0.1525(2) 0.2026(2) 0.0365(10) Uani 1 1 d . . . . .
H61A H 0.371392 0.149883 0.160635 0.044 Uiso 1 1 calc R U . . .
H61B H 0.340291 0.188723 0.219342 0.044 Uiso 1 1 calc R U . . .
C62 C 0.2039(4) 0.1881(2) 0.1759(2) 0.0352(9) Uani 1 1 d . . . . .
H62A H 0.142940 0.190386 0.217825 0.042 Uiso 1 1 calc R U . . .
H62B H 0.222639 0.243967 0.137552 0.042 Uiso 1 1 calc R U . . .
C64 C 0.2413(3) -0.0313(2) 0.3674(2) 0.0330(9) Uani 1 1 d . . . . .
H64 H 0.212899 -0.065570 0.418381 0.040 Uiso 1 1 calc R U . . .
C65 C 0.2399(3) 0.0515(2) 0.3363(2) 0.0314(9) Uani 1 1 d . . . . .
C66 C 0.2022(4) 0.1111(2) 0.3679(2) 0.0426(11) Uani 1 1 d . . . . .
H66A H 0.140505 0.143378 0.345842 0.051 Uiso 1 1 calc R U . . .
H66B H 0.268001 0.148463 0.354404 0.051 Uiso 1 1 calc R U . . .
C67 C 0.1577(5) 0.0721(3) 0.4510(3) 0.0555(13) Uani 1 1 d . . . . .
H67A H 0.090116 0.037053 0.464608 0.083 Uiso 1 1 calc R U . . .
H67B H 0.135808 0.113968 0.469324 0.083 Uiso 1 1 calc R U . . .
H67C H 0.218232 0.039835 0.473160 0.083 Uiso 1 1 calc R U . . .
S1 S 0.85434(10) 0.11447(7) 0.32232(7) 0.0453(3) Uani 1 1 d D . . . .
C1S C 0.8524(4) 0.1760(3) 0.3717(3) 0.0626(14) Uani 1 1 d D . . . .
O11 O 0.8170(3) 0.1691(2) 0.25768(19) 0.0656(10) Uani 1 1 d D . . . .
O12 O 0.7743(3) 0.04895(19) 0.37294(19) 0.0624(10) Uani 1 1 d D . . . .
O13 O 0.9717(3) 0.09348(19) 0.3081(2) 0.0577(9) Uani 1 1 d D . . . .
F11 F 0.7487(3) 0.2044(2) 0.3869(2) 0.1037(14) Uani 1 1 d D . . . .
F12 F 0.9222(3) 0.2385(2) 0.3323(2) 0.1000(13) Uani 1 1 d D . . . .
F13 F 0.8809(4) 0.1356(2) 0.43493(19) 0.0988(13) Uani 1 1 d D . . . .
S2 S 0.5076(3) 0.7821(3) 0.0202(3) 0.0525(13) Uani 0.624(9) 1 d D . P A 1
C2S C 0.5106(6) 0.8867(4) 0.0052(4) 0.064(3) Uani 0.624(9) 1 d D . P A 1
O21 O 0.4570(8) 0.7420(4) 0.0992(4) 0.104(4) Uani 0.624(9) 1 d D . P A 1
O22 O 0.4361(9) 0.7791(7) -0.0231(7) 0.156(5) Uani 0.624(9) 1 d D . P A 1
O23 O 0.6262(6) 0.7671(6) -0.0002(5) 0.073(3) Uani 0.624(9) 1 d D . P A 1
F21 F 0.4066(8) 0.9091(7) 0.0285(7) 0.155(6) Uani 0.624(9) 1 d D . P A 1
F22 F 0.5524(9) 0.9335(4) -0.0641(4) 0.106(4) Uani 0.624(9) 1 d D . P A 1
F23 F 0.5733(9) 0.8928(5) 0.0464(6) 0.145(4) Uani 0.624(9) 1 d D . P A 1
S6 S 0.5014(13) 0.8002(7) -0.0111(6) 0.073(5) Uani 0.165(7) 1 d D . P B 2
C6S C 0.5200(17) 0.8709(11) 0.0256(11) 0.064(3) Uani 0.165(7) 1 d D . P B 2
O61 O 0.418(2) 0.7431(13) 0.0519(11) 0.072(8) Uiso 0.165(7) 1 d D . P B 2
O62 O 0.460(2) 0.8442(12) -0.0740(9) 0.060(7) Uani 0.165(7) 1 d D . P B 2
O63 O 0.6128(17) 0.7684(16) -0.0218(16) 0.060(7) Uani 0.165(7) 1 d D . P B 2
F61 F 0.524(2) 0.8317(16) 0.0952(11) 0.091(7) Uiso 0.165(7) 1 d D . P B 2
F62 F 0.613(2) 0.9148(15) -0.0125(16) 0.091(7) Uiso 0.165(7) 1 d D . P B 2
F63 F 0.429(2) 0.9159(18) 0.027(2) 0.091(7) Uiso 0.165(7) 1 d D . P B 2
S5 S 0.5067(12) 0.7904(6) 0.0408(6) 0.063(4) Uani 0.210(7) 1 d D . P C 3
C5S C 0.4988(14) 0.8957(7) -0.0197(8) 0.064(3) Uani 0.210(7) 1 d D . P C 3
O51 O 0.3879(16) 0.7658(14) 0.0517(16) 0.136(14) Uiso 0.210(7) 1 d D . P C 3
O52 O 0.529(2) 0.7867(13) 0.1057(8) 0.113(11) Uani 0.210(7) 1 d D . P C 3
O53 O 0.589(2) 0.7628(13) -0.0057(12) 0.065(9) Uiso 0.210(7) 1 d D . P C 3
F51 F 0.4122(18) 0.9286(12) 0.0109(12) 0.082(6) Uani 0.210(7) 1 d D . P C 3
F52 F 0.5946(15) 0.9340(10) -0.0372(13) 0.082(6) Uani 0.210(7) 1 d D . P C 3
F53 F 0.4710(18) 0.8980(14) -0.0786(8) 0.110(10) Uani 0.210(7) 1 d D . P C 3
S3 S 0.1697(4) 0.4764(3) 0.6598(3) 0.0542(15) Uani 0.351(6) 1 d D . P D 4
C3S C 0.1664(10) 0.5545(6) 0.6918(7) 0.087(7) Uani 0.351(6) 1 d D . P D 4
O31 O 0.0795(13) 0.4225(9) 0.7202(8) 0.130(11) Uiso 0.351(6) 1 d D . P D 4
O32 O 0.2821(10) 0.4474(10) 0.6555(11) 0.053(6) Uani 0.351(6) 1 d D . P D 4
O33 O 0.1356(12) 0.5155(8) 0.5927(5) 0.071(4) Uiso 0.351(6) 1 d D . P D 4
F31 F 0.2514(14) 0.6075(8) 0.6528(9) 0.138(7) Uiso 0.351(6) 1 d D . P D 4
F32 F 0.0682(14) 0.5881(11) 0.6946(10) 0.188(15) Uani 0.351(6) 1 d D . P D 4
F33 F 0.1887(14) 0.5228(9) 0.7578(7) 0.125(7) Uiso 0.351(6) 1 d D . P D 4
S4 S 0.2154(3) 0.5207(2) 0.63868(17) 0.0543(11) Uani 0.454(5) 1 d D . P E 5
C4S C 0.1000(7) 0.5162(5) 0.7172(4) 0.069(4) Uani 0.454(5) 1 d D . P E 5
O41 O 0.2907(8) 0.5833(5) 0.6326(5) 0.078(3) Uiso 0.454(5) 1 d D . P E 5
O42 O 0.2633(14) 0.4435(7) 0.6625(10) 0.102(9) Uani 0.454(5) 1 d D . P E 5
O43 O 0.1593(9) 0.5414(8) 0.5817(5) 0.069(3) Uiso 0.454(5) 1 d D . P E 5
F41 F 0.0250(8) 0.4591(6) 0.7323(5) 0.119(4) Uani 0.454(5) 1 d D . P E 5
F42 F 0.0556(10) 0.5853(5) 0.7047(6) 0.110(6) Uani 0.454(5) 1 d D . P E 5
F43 F 0.1437(11) 0.4912(8) 0.7758(4) 0.107(5) Uani 0.454(5) 1 d D . P E 5
S7 S 0.1827(8) 0.4700(5) 0.7026(5) 0.074(3) Uani 0.195(5) 1 d D . P F 6
C7S C 0.1529(12) 0.5711(6) 0.6418(7) 0.069(4) Uani 0.195(5) 1 d D . P F 6
O71 O 0.164(3) 0.4768(17) 0.7720(9) 0.17(3) Uiso 0.195(5) 1 d D . P F 6
O72 O 0.2979(13) 0.4591(16) 0.6701(16) 0.12(2) Uani 0.195(5) 1 d D . P F 6
O73 O 0.096(2) 0.4253(11) 0.6980(17) 0.111(13) Uiso 0.195(5) 1 d D . P F 6
F71 F 0.1471(16) 0.5743(10) 0.5778(7) 0.076(5) Uiso 0.195(5) 1 d D . P F 6
F72 F 0.0607(15) 0.5973(11) 0.6717(10) 0.076(5) Uiso 0.195(5) 1 d D . P F 6
F73 F 0.2424(13) 0.6196(8) 0.6206(9) 0.060(5) Uiso 0.195(5) 1 d D . P F 6
N99 N 0.8317(5) 0.1341(4) 0.0612(4) 0.099(2) Uani 1 1 d . . . . .
C98 C 0.7420(6) 0.2503(4) 0.0928(3) 0.086(2) Uani 1 1 d . . . . .
H98A H 0.661333 0.254705 0.089924 0.128 Uiso 1 1 calc R U . . .
H98B H 0.784511 0.301090 0.058012 0.128 Uiso 1 1 calc R U . . .
H98C H 0.745021 0.238930 0.143271 0.128 Uiso 1 1 calc R U . . .
C99 C 0.7935(6) 0.1854(4) 0.0740(3) 0.0702(17) Uani 1 1 d . . . . .
N89 N 0.4949(5) 0.1627(4) 0.3109(3) 0.0916(18) Uani 1 1 d . . . . .
C88 C 0.5964(5) 0.0628(3) 0.2594(3) 0.0713(16) Uani 1 1 d . . . . .
H88A H 0.588012 0.079998 0.208961 0.107 Uiso 1 1 calc R U . . .
H88B H 0.560785 0.008803 0.290718 0.107 Uiso 1 1 calc R U . . .
H88C H 0.678562 0.061662 0.258402 0.107 Uiso 1 1 calc R U . . .
C89 C 0.5407(5) 0.1185(4) 0.2887(3) 0.0636(15) Uani 1 1 d . . . . .
N79 N 0.8316(9) 0.7128(5) 0.4126(5) 0.165(4) Uani 1 1 d . . . . .
C78 C 0.6953(5) 0.7320(3) 0.3322(4) 0.0738(17) Uani 1 1 d . . . . .
H78A H 0.693210 0.684103 0.322586 0.111 Uiso 1 1 calc R U . . .
H78B H 0.721057 0.779278 0.285061 0.111 Uiso 1 1 calc R U . . .
H78C H 0.617868 0.740511 0.357992 0.111 Uiso 1 1 calc R U . . .
C79 C 0.7716(7) 0.7207(4) 0.3760(4) 0.089(2) Uani 1 1 d . . . . .
N69 N 0.8700(8) 0.9061(6) 0.2306(5) 0.178(5) Uani 1 1 d . U . . .
C68 C 0.9685(6) 0.9069(4) 0.3268(5) 0.108(3) Uani 1 1 d . . . . .
H68A H 1.045235 0.884782 0.318347 0.163 Uiso 1 1 calc R U . . .
H68B H 0.922516 0.872887 0.376457 0.163 Uiso 1 1 calc R U . . .
H68C H 0.976111 0.961828 0.322426 0.163 Uiso 1 1 calc R U . . .
C69 C 0.9129(8) 0.9089(6) 0.2734(6) 0.127(4) Uani 1 1 d . . . . .
N59 N 0.1690(4) 0.4665(3) 0.3839(3) 0.0743(14) Uani 1 1 d . . . . .
C58 C 0.0749(6) 0.5823(3) 0.4155(3) 0.0726(17) Uani 1 1 d . . . . .
H58A H 0.082345 0.573163 0.464641 0.109 Uiso 1 1 calc R U . . .
H58B H -0.006992 0.583687 0.415888 0.109 Uiso 1 1 calc R U . . .
H58C H 0.113430 0.633934 0.378726 0.109 Uiso 1 1 calc R U . . .
C59 C 0.1278(5) 0.5180(3) 0.3969(3) 0.0557(13) Uani 1 1 d . . . . .
C48 C 0.6315(6) 0.5844(4) 1.0002(4) 0.085(2) Uani 1 1 d . . . . .
H48A H 0.605413 0.533258 1.043274 0.127 Uiso 1 1 calc R U . . .
H48B H 0.615595 0.629023 1.015297 0.127 Uiso 1 1 calc R U . . .
H48C H 0.714614 0.583432 0.979429 0.127 Uiso 1 1 calc R U . . .
N49 N 0.5164(11) 0.5927(8) 0.8990(6) 0.225(6) Uani 1 1 d . U . . .
C49 C 0.5691(9) 0.5958(5) 0.9434(7) 0.134(4) Uani 1 1 d . . . . .

loop_
_atom_site_aniso_label
_atom_site_aniso_U_11
_atom_site_aniso_U_22
_atom_site_aniso_U_33
_atom_site_aniso_U_23
_atom_site_aniso_U_13
_atom_site_aniso_U_12
Fe2 0.0457(5) 0.0195(4) 0.0328(4) -0.0132(3) -0.0209(4) 0.0043(3)
Fe1 0.0465(4) 0.0206(3) 0.0339(3) -0.0129(2) -0.0209(3) 0.0028(2)
N51 0.0445(19) 0.0173(14) 0.0323(17) -0.0109(13) -0.0158(16) 0.0032(13)
N52 0.049(2) 0.0233(15) 0.0362(18) -0.0169(14) -0.0234(17) 0.0100(14)
N53 0.050(2) 0.0195(15) 0.0373(18) -0.0147(14) -0.0226(17) 0.0055(14)
C51 0.047(2) 0.0196(17) 0.036(2) -0.0067(16) -0.015(2) 0.0007(16)
C52 0.049(2) 0.0221(18) 0.034(2) -0.0103(17) -0.017(2) 0.0026(16)
C54 0.044(2) 0.0242(18) 0.030(2) -0.0107(16) -0.0138(18) 0.0021(16)
C55 0.038(2) 0.0254(18) 0.034(2) -0.0140(16) -0.0135(18) -0.0004(16)
C56 0.064(3) 0.033(2) 0.042(2) -0.0230(19) -0.018(2) 0.006(2)
C57 0.089(4) 0.050(3) 0.047(3) -0.030(2) -0.012(3) 0.005(3)
N11 0.054(2) 0.0288(17) 0.048(2) -0.0214(16) -0.0310(19) 0.0038(15)
N12 0.053(2) 0.0280(16) 0.0398(19) -0.0182(15) -0.0207(18) 0.0016(15)
N13 0.048(2) 0.0257(16) 0.0407(19) -0.0185(15) -0.0222(17) 0.0039(14)
C11 0.059(3) 0.036(2) 0.063(3) -0.025(2) -0.032(3) -0.003(2)
C12 0.057(3) 0.036(2) 0.053(3) -0.023(2) -0.030(2) -0.004(2)
C14 0.068(3) 0.030(2) 0.045(2) -0.0215(19) -0.036(2) 0.0042(19)
C15 0.065(3) 0.026(2) 0.049(3) -0.0220(19) -0.031(2) 0.0047(19)
C16 0.107(5) 0.040(3) 0.072(4) -0.025(3) -0.064(4) 0.009(3)
C17 0.118(5) 0.034(2) 0.077(4) -0.018(2) -0.070(4) 0.009(3)
N23 0.050(2) 0.0342(18) 0.043(2) -0.0196(17) -0.016(2) 0.0047(17)
C23 0.058(3) 0.035(2) 0.049(3) -0.021(2) -0.011(3) 0.010(2)
C231 0.092(5) 0.056(3) 0.064(4) -0.011(3) 0.018(4) -0.002(3)
N24 0.053(2) 0.0357(19) 0.040(2) -0.0187(17) -0.017(2) 0.0040(17)
C24 0.058(3) 0.050(3) 0.045(3) -0.022(2) -0.020(3) 0.004(2)
C241 0.082(5) 0.111(5) 0.059(4) -0.018(4) 0.002(4) -0.028(4)
N25 0.053(2) 0.0278(17) 0.044(2) -0.0186(16) -0.020(2) 0.0038(16)
C25 0.059(3) 0.040(2) 0.043(3) -0.019(2) -0.019(3) -0.004(2)
C251 0.075(4) 0.090(4) 0.061(4) -0.034(3) 0.004(3) -0.025(3)
N31 0.051(2) 0.0295(17) 0.049(2) -0.0219(16) -0.0294(18) 0.0028(15)
N32 0.048(2) 0.0250(16) 0.0379(19) -0.0154(14) -0.0175(17) 0.0000(14)
N33 0.050(2) 0.0220(15) 0.0388(18) -0.0148(14) -0.0216(17) 0.0003(14)
C31 0.058(3) 0.034(2) 0.053(3) -0.023(2) -0.026(2) -0.0047(19)
C32 0.062(3) 0.032(2) 0.048(3) -0.0203(19) -0.030(2) -0.0061(19)
C34 0.067(3) 0.0236(19) 0.044(2) -0.0140(18) -0.028(2) -0.0019(18)
C35 0.074(3) 0.0237(19) 0.046(3) -0.0162(19) -0.033(2) 0.0044(19)
C36 0.132(5) 0.033(2) 0.073(4) -0.017(2) -0.071(4) 0.002(3)
C37 0.099(4) 0.032(2) 0.068(3) -0.017(2) -0.051(3) 0.009(2)
N41 0.051(2) 0.0234(16) 0.045(2) -0.0158(15) -0.0290(18) 0.0080(14)
N42 0.057(2) 0.0217(15) 0.044(2) -0.0181(15) -0.0272(18) 0.0060(14)
N43 0.053(2) 0.0193(15) 0.0384(19) -0.0121(14) -0.0277(17) 0.0033(14)
C41 0.060(3) 0.0228(18) 0.047(3) -0.0127(18) -0.027(2) 0.0038(18)
C42 0.058(3) 0.0235(19) 0.043(2) -0.0088(18) -0.025(2) 0.0031(18)
C44 0.046(2) 0.0285(19) 0.038(2) -0.0164(17) -0.021(2) 0.0040(17)
C45 0.041(2) 0.0267(19) 0.045(2) -0.0201(18) -0.020(2) 0.0026(16)
C46 0.060(3) 0.033(2) 0.062(3) -0.030(2) -0.020(3) 0.007(2)
C47 0.079(4) 0.057(3) 0.068(4) -0.043(3) -0.012(3) 0.011(3)
N1 0.046(2) 0.0241(16) 0.044(2) -0.0193(15) -0.0226(17) 0.0034(14)
N2 0.050(2) 0.0270(16) 0.045(2) -0.0190(16) -0.0220(18) 0.0010(15)
N3 0.045(2) 0.0260(16) 0.0407(19) -0.0171(15) -0.0237(17) 0.0038(14)
C1 0.044(2) 0.031(2) 0.056(3) -0.028(2) -0.021(2) 0.0033(17)
C2 0.045(3) 0.036(2) 0.052(3) -0.029(2) -0.014(2) -0.0032(18)
C4 0.051(3) 0.0250(18) 0.041(2) -0.0181(17) -0.024(2) 0.0033(17)
C5 0.042(2) 0.0285(19) 0.039(2) -0.0189(17) -0.018(2) 0.0009(16)
C6 0.087(4) 0.040(2) 0.047(3) -0.013(2) -0.039(3) -0.007(2)
C7 0.123(5) 0.046(3) 0.120(5) -0.036(3) -0.091(5) 0.026(3)
N61 0.046(2) 0.0203(15) 0.0399(19) -0.0158(14) -0.0205(17) 0.0066(13)
N62 0.052(2) 0.0243(16) 0.0414(19) -0.0182(15) -0.0237(17) 0.0074(14)
N63 0.050(2) 0.0238(16) 0.0343(18) -0.0115(14) -0.0220(17) 0.0032(14)
C61 0.051(3) 0.0190(17) 0.041(2) -0.0094(17) -0.019(2) 0.0002(16)
C62 0.050(3) 0.0216(18) 0.038(2) -0.0122(17) -0.019(2) 0.0039(17)
C64 0.043(2) 0.0275(19) 0.032(2) -0.0121(17) -0.0144(19) 0.0004(16)
C65 0.039(2) 0.0233(18) 0.034(2) -0.0115(16) -0.0133(19) 0.0023(16)
C66 0.053(3) 0.035(2) 0.049(3) -0.026(2) -0.017(2) 0.0110(19)
C67 0.074(4) 0.050(3) 0.049(3) -0.031(2) -0.012(3) 0.009(2)
S1 0.0435(7) 0.0445(6) 0.0451(7) -0.0171(5) -0.0081(5) -0.0035(5)
C1S 0.067(4) 0.052(3) 0.072(4) -0.029(3) -0.019(3) 0.006(3)
O11 0.070(2) 0.070(2) 0.050(2) -0.0155(18) -0.0216(19) 0.0017(19)
O12 0.058(2) 0.053(2) 0.064(2) -0.0189(18) 0.0007(19) -0.0205(16)
O13 0.0445(19) 0.056(2) 0.070(2) -0.0281(18) -0.0080(18) 0.0048(15)
F11 0.087(3) 0.112(3) 0.137(4) -0.091(3) -0.011(3) 0.025(2)
F12 0.108(3) 0.064(2) 0.140(4) -0.056(2) -0.020(3) -0.023(2)
F13 0.156(4) 0.092(3) 0.073(2) -0.044(2) -0.053(3) 0.006(2)
S2 0.0452(17) 0.055(2) 0.056(3) -0.029(2) 0.0031(19) -0.0151(14)
C2S 0.070(5) 0.061(5) 0.067(8) -0.029(5) -0.025(5) 0.014(4)
O21 0.121(7) 0.072(5) 0.067(5) 0.001(4) 0.014(5) -0.017(5)
O22 0.166(10) 0.165(10) 0.206(13) -0.092(10) -0.121(10) -0.029(8)
O23 0.057(5) 0.070(5) 0.090(7) -0.035(5) -0.017(5) 0.009(4)
F21 0.163(9) 0.130(8) 0.102(7) -0.032(6) 0.021(6) 0.105(7)
F22 0.151(9) 0.053(4) 0.059(4) 0.005(3) 0.011(5) 0.014(5)
F23 0.213(10) 0.116(7) 0.183(10) -0.105(7) -0.097(9) -0.007(6)
S6 0.113(11) 0.064(8) 0.034(7) -0.005(5) -0.017(7) -0.045(7)
C6S 0.070(5) 0.061(5) 0.067(8) -0.029(5) -0.025(5) 0.014(4)
O62 0.076(15) 0.040(10) 0.068(13) -0.037(10) 0.001(11) -0.003(9)
O63 0.076(15) 0.040(10) 0.068(13) -0.037(10) 0.001(11) -0.003(9)
S5 0.107(8) 0.034(4) 0.035(5) -0.018(4) 0.004(4) 0.013(4)
C5S 0.070(5) 0.061(5) 0.067(8) -0.029(5) -0.025(5) 0.014(4)
O52 0.17(3) 0.076(19) 0.070(15) -0.001(13) -0.060(18) 0.03(2)
F51 0.090(11) 0.054(8) 0.087(13) -0.007(8) -0.037(10) 0.010(7)
F52 0.090(11) 0.054(8) 0.087(13) -0.007(8) -0.037(10) 0.010(7)
F53 0.098(17) 0.18(3) 0.067(12) -0.059(15) -0.047(12) 0.058(18)
S3 0.055(3) 0.041(3) 0.065(3) -0.018(2) -0.013(2) -0.021(2)
C3S 0.064(12) 0.13(2) 0.057(13) -0.040(13) -0.014(11) 0.025(13)
O32 0.027(7) 0.057(12) 0.090(14) -0.037(10) -0.027(8) 0.007(7)
F32 0.27(3) 0.24(3) 0.149(17) -0.142(17) -0.165(18) 0.22(2)
S4 0.056(2) 0.060(2) 0.0522(19) -0.0282(17) -0.0160(16) 0.0090(17)
C4S 0.074(9) 0.089(10) 0.028(6) -0.012(6) -0.003(6) -0.015(8)
O42 0.126(14) 0.068(12) 0.132(18) -0.071(12) -0.032(12) 0.059(11)
F41 0.087(7) 0.112(7) 0.134(9) -0.042(7) 0.017(6) -0.074(6)
F42 0.138(11) 0.056(6) 0.072(7) -0.012(5) 0.047(8) 0.023(6)
F43 0.200(14) 0.098(7) 0.022(4) -0.006(4) -0.049(6) -0.025(8)
S7 0.095(7) 0.066(5) 0.051(5) -0.019(4) -0.021(5) 0.033(5)
C7S 0.074(9) 0.089(10) 0.028(6) -0.012(6) -0.003(6) -0.015(8)
O72 0.054(18) 0.19(4) 0.15(4) -0.09(3) -0.05(2) -0.018(19)
N99 0.090(4) 0.141(6) 0.105(5) -0.078(5) -0.040(4) -0.001(4)
C98 0.126(6) 0.060(4) 0.073(4) -0.016(3) -0.043(4) -0.016(4)
C99 0.075(4) 0.086(4) 0.058(4) -0.024(3) -0.033(3) -0.022(3)
N89 0.077(4) 0.123(5) 0.111(5) -0.073(4) -0.043(4) 0.010(3)
C88 0.079(4) 0.063(3) 0.075(4) -0.029(3) -0.020(3) -0.017(3)
C89 0.060(4) 0.075(4) 0.061(4) -0.027(3) -0.022(3) -0.017(3)
N79 0.199(9) 0.160(8) 0.151(8) -0.041(6) -0.107(7) -0.004(7)
C78 0.074(4) 0.063(3) 0.089(4) -0.035(3) -0.028(4) 0.015(3)
C79 0.101(6) 0.082(5) 0.080(5) -0.026(4) -0.033(4) 0.004(4)
N69 0.143(8) 0.207(9) 0.140(8) -0.002(7) -0.079(7) -0.021(7)
C68 0.102(6) 0.075(4) 0.168(8) -0.053(5) -0.073(6) 0.032(4)
C69 0.089(6) 0.118(7) 0.126(8) 0.006(6) -0.047(6) -0.006(5)
N59 0.070(3) 0.087(4) 0.089(4) -0.051(3) -0.031(3) 0.002(3)
C58 0.109(5) 0.048(3) 0.059(3) -0.017(3) -0.024(3) -0.007(3)
C59 0.063(3) 0.057(3) 0.044(3) -0.013(2) -0.019(3) -0.011(3)
C48 0.082(5) 0.076(4) 0.114(6) -0.052(4) -0.035(4) 0.020(3)
N49 0.218(12) 0.300(14) 0.139(9) -0.069(9) -0.087(8) 0.110(11)
C49 0.107(7) 0.088(6) 0.160(10) -0.011(6) -0.026(7) -0.004(5)

loop_
_atom_type_symbol
_atom_type_description
_atom_type_scat_dispersion_real
_atom_type_scat_dispersion_imag
_atom_type_scat_source
C C 0.0033 0.0016 'International Tables Vol C Tables 4.2.6.8 and 6.1.1.4'
H H 0.0000 0.0000 'International Tables Vol C Tables 4.2.6.8 and 6.1.1.4'
N N 0.0061 0.0033 'International Tables Vol C Tables 4.2.6.8 and 6.1.1.4'
F F 0.0171 0.0103 'International Tables Vol C Tables 4.2.6.8 and 6.1.1.4'
S S 0.1246 0.1234 'International Tables Vol C Tables 4.2.6.8 and 6.1.1.4'
Fe Fe 0.3463 0.8444 'International Tables Vol C Tables 4.2.6.8 and 6.1.1.4'
O O 0.0106 0.0060 'International Tables Vol C Tables 4.2.6.8 and 6.1.1.4'

loop_
_geom_angle_atom_site_label_1
_geom_angle_atom_site_label_2
_geom_angle_atom_site_label_3
_geom_angle
_geom_angle_site_symmetry_1
_geom_angle_site_symmetry_3
N13 Fe2 N13 180.0 2_565 .
N13 Fe2 N53 91.32(11) 2_565 2_565
N13 Fe2 N53 88.68(11) . 2_565
N13 Fe2 N53 88.68(11) 2_565 .
N13 Fe2 N53 91.32(11) . .
N53 Fe2 N53 180.0 2_565 .
N13 Fe2 N23 89.03(13) 2_565 2_565
N13 Fe2 N23 90.97(13) . 2_565
N53 Fe2 N23 89.55(13) 2_565 2_565
N53 Fe2 N23 90.45(13) . 2_565
N13 Fe2 N23 90.97(13) 2_565 .
N13 Fe2 N23 89.03(13) . .
N53 Fe2 N23 90.44(13) 2_565 .
N53 Fe2 N23 89.56(13) . .
N23 Fe2 N23 180.0 2_565 .
N33 Fe1 N3 176.81(13) . .
N33 Fe1 N43 88.64(12) . .
N3 Fe1 N43 90.45(11) . .
N33 Fe1 N24 91.48(13) . .
N3 Fe1 N24 91.60(14) . .
N43 Fe1 N24 91.02(13) . .
N33 Fe1 N25 90.15(13) . .
N3 Fe1 N25 86.81(13) . .
N43 Fe1 N25 90.99(13) . .
N24 Fe1 N25 177.44(13) . .
N33 Fe1 N63 91.71(12) . 1_565
N3 Fe1 N63 89.21(12) . 1_565
N43 Fe1 N63 179.59(13) . 1_565
N24 Fe1 N63 88.75(13) . 1_565
N25 Fe1 N63 89.23(12) . 1_565
N52 N51 C55 111.9(3) . .
N52 N51 C51 119.0(3) . .
C55 N51 C51 129.2(3) . .
N53 N52 N51 106.6(3) . .
N52 N53 C54 109.1(3) . .
N52 N53 Fe2 122.1(2) . .
C54 N53 Fe2 127.8(2) . .
N51 C51 C52 113.6(3) . .
N51 C51 H51A 108.8 . .
C52 C51 H51A 108.8 . .
N51 C51 H51B 108.8 . .
C52 C51 H51B 108.8 . .
H51A C51 H51B 107.7 . .
C51 C52 C62 112.7(3) . .
C51 C52 H52A 109.1 . .
C62 C52 H52A 109.1 . .
C51 C52 H52B 109.1 . .
C62 C52 H52B 109.1 . .
H52A C52 H52B 107.8 . .
N53 C54 C55 108.9(3) . .
N53 C54 H54 125.5 . .
C55 C54 H54 125.5 . .
N51 C55 C54 103.5(3) . .
N51 C55 C56 123.3(3) . .
C54 C55 C56 133.0(4) . .
C55 C56 C57 112.3(3) . .
C55 C56 H56A 109.2 . .
C57 C56 H56A 109.2 . .
C55 C56 H56B 109.2 . .
C57 C56 H56B 109.2 . .
H56A C56 H56B 107.9 . .
C56 C57 H57A 109.5 . .
C56 C57 H57B 109.5 . .
H57A C57 H57B 109.5 . .
C56 C57 H57C 109.5 . .
H57A C57 H57C 109.5 . .
H57B C57 H57C 109.5 . .
N12 N11 C15 111.2(3) . .
N12 N11 C11 119.6(3) . .
C15 N11 C11 129.2(3) . .
N13 N12 N11 106.0(3) . .
N12 N13 C14 109.2(3) . .
N12 N13 Fe2 121.9(2) . .
C14 N13 Fe2 128.9(3) . .
N11 C11 C12 113.3(4) . .
N11 C11 H11A 108.9 . .
C12 C11 H11A 108.9 . .
N11 C11 H11B 108.9 . .
C12 C11 H11B 108.9 . .
H11A C11 H11B 107.7 . .
C11 C12 C32 112.8(4) . .
C11 C12 H12A 109.0 . .
C32 C12 H12A 109.0 . .
C11 C12 H12B 109.0 . .
C32 C12 H12B 109.0 . .
H12A C12 H12B 107.8 . .
N13 C14 C15 109.0(4) . .
N13 C14 H14 125.5 . .
C15 C14 H14 125.5 . .
N11 C15 C14 104.6(4) . .
N11 C15 C16 122.6(4) . .
C14 C15 C16 132.7(4) . .
C17 C16 C15 112.1(4) . .
C17 C16 H16A 109.2 . .
C15 C16 H16A 109.2 . .
C17 C16 H16B 109.2 . .
C15 C16 H16B 109.2 . .
H16A C16 H16B 107.9 . .
C16 C17 H17A 109.5 . .
C16 C17 H17B 109.5 . .
H17A C17 H17B 109.5 . .
C16 C17 H17C 109.5 . .
H17A C17 H17C 109.5 . .
H17B C17 H17C 109.5 . .
C23 N23 Fe2 171.7(3) . .
N23 C23 C231 178.7(6) . .
C23 C231 H23A 109.5 . .
C23 C231 H23B 109.5 . .
H23A C231 H23B 109.5 . .
C23 C231 H23C 109.5 . .
H23A C231 H23C 109.5 . .
H23B C231 H23C 109.5 . .
C24 N24 Fe1 171.5(4) . .
N24 C24 C241 179.3(6) . .
C24 C241 H24A 109.5 . .
C24 C241 H24B 109.5 . .
H24A C241 H24B 109.5 . .
C24 C241 H24C 109.5 . .
H24A C241 H24C 109.5 . .
H24B C241 H24C 109.5 . .
C25 N25 Fe1 176.5(3) . .
N25 C25 C251 179.5(5) . .
C25 C251 H25A 109.5 . .
C25 C251 H25B 109.5 . .
H25A C251 H25B 109.5 . .
C25 C251 H25C 109.5 . .
H25A C251 H25C 109.5 . .
H25B C251 H25C 109.5 . .
N32 N31 C35 111.7(3) . .
N32 N31 C31 119.7(3) . .
C35 N31 C31 128.6(3) . .
N33 N32 N31 106.0(3) . .
N32 N33 C34 109.1(3) . .
N32 N33 Fe1 120.0(2) . .
C34 N33 Fe1 130.9(3) . .
N31 C31 C32 113.5(4) . .
N31 C31 H31A 108.9 . .
C32 C31 H31A 108.9 . .
N31 C31 H31B 108.9 . .
C32 C31 H31B 108.9 . .
H31A C31 H31B 107.7 . .
C31 C32 C12 112.8(4) . .
C31 C32 H32A 109.0 . .
C12 C32 H32A 109.0 . .
C31 C32 H32B 109.0 . .
C12 C32 H32B 109.0 . .
H32A C32 H32B 107.8 . .
N33 C34 C35 109.6(4) . .
N33 C34 H34 125.2 . .
C35 C34 H34 125.2 . .
C34 C35 N31 103.6(3) . .
C34 C35 C36 133.7(4) . .
N31 C35 C36 122.7(4) . .
C35 C36 C37 113.0(4) . .
C35 C36 H36A 109.0 . .
C37 C36 H36A 109.0 . .
C35 C36 H36B 109.0 . .
C37 C36 H36B 109.0 . .
H36A C36 H36B 107.8 . .
C36 C37 H37A 109.5 . .
C36 C37 H37B 109.5 . .
H37A C37 H37B 109.5 . .
C36 C37 H37C 109.5 . .
H37A C37 H37C 109.5 . .
H37B C37 H37C 109.5 . .
N42 N41 C45 112.3(3) . .
N42 N41 C41 117.8(3) . .
C45 N41 C41 129.8(3) . .
N43 N42 N41 105.8(3) . .
N42 N43 C44 109.4(3) . .
N42 N43 Fe1 119.0(3) . .
C44 N43 Fe1 131.3(3) . .
N41 C41 C42 112.8(4) . .
N41 C41 H41A 109.0 . .
C42 C41 H41A 109.0 . .
N41 C41 H41B 109.0 . .
C42 C41 H41B 109.0 . .
H41A C41 H41B 107.8 . .
C42 C42 C41 113.0(4) 2_666 .
C42 C42 H42A 109.0 2_666 .
C41 C42 H42A 109.0 . .
C42 C42 H42B 109.0 2_666 .
C41 C42 H42B 109.0 . .
H42A C42 H42B 107.8 . .
N43 C44 C45 108.3(4) . .
N43 C44 H44 125.9 . .
C45 C44 H44 125.9 . .
N41 C45 C44 104.2(3) . .
N41 C45 C46 123.0(4) . .
C44 C45 C46 132.7(4) . .
C45 C46 C47 112.9(4) . .
C45 C46 H46A 109.0 . .
C47 C46 H46A 109.0 . .
C45 C46 H46B 109.0 . .
C47 C46 H46B 109.0 . .
H46A C46 H46B 107.8 . .
C46 C47 H47A 109.5 . .
C46 C47 H47B 109.5 . .
H47A C47 H47B 109.5 . .
C46 C47 H47C 109.5 . .
H47A C47 H47C 109.5 . .
H47B C47 H47C 109.5 . .
N2 N1 C5 112.1(3) . .
N2 N1 C1 118.4(3) . .
C5 N1 C1 128.9(3) . .
N3 N2 N1 105.7(3) . .
N2 N3 C4 109.0(3) . .
N2 N3 Fe1 120.8(2) . .
C4 N3 Fe1 129.7(3) . .
N1 C1 C2 110.1(3) . .
N1 C1 H1A 109.6 . .
C2 C1 H1A 109.6 . .
N1 C1 H1B 109.6 . .
C2 C1 H1B 109.6 . .
H1A C1 H1B 108.2 . .
C1 C2 C2 110.9(4) . 2_676
C1 C2 H2A 109.5 . .
C2 C2 H2A 109.5 2_676 .
C1 C2 H2B 109.5 . .
C2 C2 H2B 109.5 2_676 .
H2A C2 H2B 108.0 . .
N3 C4 C5 110.2(4) . .
N3 C4 H4 124.9 . .
C5 C4 H4 124.9 . .
C4 C5 N1 103.0(3) . .
C4 C5 C6 132.0(4) . .
N1 C5 C6 125.0(4) . .
C7 C6 C5 114.8(5) . .
C7 C6 H6A 108.6 . .
C5 C6 H6A 108.6 . .
C7 C6 H6B 108.6 . .
C5 C6 H6B 108.6 . .
H6A C6 H6B 107.5 . .
C6 C7 H7A 109.5 . .
C6 C7 H7B 109.5 . .
H7A C7 H7B 109.5 . .
C6 C7 H7C 109.5 . .
H7A C7 H7C 109.5 . .
H7B C7 H7C 109.5 . .
N62 N61 C65 112.4(3) . .
N62 N61 C61 119.8(3) . .
C65 N61 C61 127.8(3) . .
N63 N62 N61 106.0(3) . .
N62 N63 C64 109.9(3) . .
N62 N63 Fe1 121.6(3) . 1_545
C64 N63 Fe1 128.2(2) . 1_545
N61 C61 C62 112.9(3) . .
N61 C61 H61A 109.0 . .
C62 C61 H61A 109.0 . .
N61 C61 H61B 109.0 . .
C62 C61 H61B 109.0 . .
H61A C61 H61B 107.8 . .
C52 C62 C61 112.4(3) . .
C52 C62 H62A 109.1 . .
C61 C62 H62A 109.1 . .
C52 C62 H62B 109.1 . .
C61 C62 H62B 109.1 . .
H62A C62 H62B 107.9 . .
N63 C64 C65 108.8(3) . .
N63 C64 H64 125.6 . .
C65 C64 H64 125.6 . .
N61 C65 C64 102.9(3) . .
N61 C65 C66 124.1(3) . .
C64 C65 C66 133.0(4) . .
C65 C66 C67 112.6(3) . .
C65 C66 H66A 109.1 . .
C67 C66 H66A 109.1 . .
C65 C66 H66B 109.1 . .
C67 C66 H66B 109.1 . .
H66A C66 H66B 107.8 . .
C66 C67 H67A 109.5 . .
C66 C67 H67B 109.5 . .
H67A C67 H67B 109.5 . .
C66 C67 H67C 109.5 . .
H67A C67 H67C 109.5 . .
H67B C67 H67C 109.5 . .
O13 S1 O12 115.3(2) . .
O13 S1 O11 114.9(2) . .
O12 S1 O11 114.6(2) . .
O13 S1 C1S 102.8(2) . .
O12 S1 C1S 104.2(2) . .
O11 S1 C1S 102.7(2) . .
F12 C1S F13 108.3(5) . .
F12 C1S F11 106.2(4) . .
F13 C1S F11 107.4(4) . .
F12 C1S S1 111.2(4) . .
F13 C1S S1 112.2(3) . .
F11 C1S S1 111.1(4) . .
O22 S2 O23 118.3(7) . .
O22 S2 O21 113.7(6) . .
O23 S2 O21 113.1(6) . .
O22 S2 C2S 104.8(6) . .
O23 S2 C2S 102.4(5) . .
O21 S2 C2S 101.9(4) . .
F22 C2S F23 110.9(8) . .
F22 C2S F21 109.8(7) . .
F23 C2S F21 106.4(8) . .
F22 C2S S2 111.3(5) . .
F23 C2S S2 107.6(5) . .
F21 C2S S2 110.7(6) . .
O62 S6 O63 117.6(11) . .
O62 S6 O61 115.1(11) . .
O63 S6 O61 112.6(11) . .
O62 S6 C6S 106.3(9) . .
O63 S6 C6S 102.4(9) . .
O61 S6 C6S 100.0(9) . .
F62 C6S F61 110.0(12) . .
F62 C6S F63 111.2(13) . .
F61 C6S F63 104.9(12) . .
F62 C6S S6 110.8(10) . .
F61 C6S S6 109.8(10) . .
F63 C6S S6 110.0(11) . .
O52 S5 O53 119.7(11) . .
O52 S5 O51 112.9(11) . .
O53 S5 O51 113.7(11) . .
O52 S5 C5S 107.6(8) . .
O53 S5 C5S 101.9(9) . .
O51 S5 C5S 97.6(8) . .
F52 C5S F51 111.7(12) . .
F52 C5S F53 111.9(12) . .
F51 C5S F53 104.6(11) . .
F52 C5S S5 111.0(9) . .
F51 C5S S5 110.4(10) . .
F53 C5S S5 106.9(9) . .
O32 S3 O33 117.2(8) . .
O32 S3 O31 115.8(9) . .
O33 S3 O31 112.8(8) . .
O32 S3 C3S 105.6(7) . .
O33 S3 C3S 104.0(6) . .
O31 S3 C3S 98.5(8) . .
F32 C3S F31 111.7(11) . .
F32 C3S F33 110.7(10) . .
F31 C3S F33 101.6(10) . .
F32 C3S S3 111.0(9) . .
F31 C3S S3 112.4(9) . .
F33 C3S S3 109.1(9) . .
O43 S4 O42 116.5(8) . .
O43 S4 O41 116.3(7) . .
O42 S4 O41 112.9(8) . .
O43 S4 C4S 103.5(5) . .
O42 S4 C4S 104.8(7) . .
O41 S4 C4S 100.1(5) . .
F42 C4S F41 113.5(9) . .
F42 C4S F43 110.7(9) . .
F41 C4S F43 105.5(8) . .
F42 C4S S4 110.9(6) . .
F41 C4S S4 108.1(7) . .
F43 C4S S4 107.9(7) . .
O72 S7 O73 116.8(11) . .
O72 S7 O71 115.5(11) . .
O73 S7 O71 115.5(11) . .
O72 S7 C7S 104.1(10) . .
O73 S7 C7S 99.9(8) . .
O71 S7 C7S 101.5(9) . .
F72 C7S F73 112.0(12) . .
F72 C7S F71 110.7(11) . .
F73 C7S F71 100.7(10) . .
F72 C7S S7 111.9(9) . .
F73 C7S S7 110.1(9) . .
F71 C7S S7 110.9(9) . .
C99 C98 H98A 109.5 . .
C99 C98 H98B 109.5 . .
H98A C98 H98B 109.5 . .
C99 C98 H98C 109.5 . .
H98A C98 H98C 109.5 . .
H98B C98 H98C 109.5 . .
N99 C99 C98 178.2(8) . .
C89 C88 H88A 109.5 . .
C89 C88 H88B 109.5 . .
H88A C88 H88B 109.5 . .
C89 C88 H88C 109.5 . .
H88A C88 H88C 109.5 . .
H88B C88 H88C 109.5 . .
N89 C89 C88 178.4(6) . .
C79 C78 H78A 109.5 . .
C79 C78 H78B 109.5 . .
H78A C78 H78B 109.5 . .
C79 C78 H78C 109.5 . .
H78A C78 H78C 109.5 . .
H78B C78 H78C 109.5 . .
N79 C79 C78 177.9(10) . .
C69 C68 H68A 109.5 . .
C69 C68 H68B 109.5 . .
H68A C68 H68B 109.5 . .
C69 C68 H68C 109.5 . .
H68A C68 H68C 109.5 . .
H68B C68 H68C 109.5 . .
N69 C69 C68 176.1(12) . .
C59 C58 H58A 109.5 . .
C59 C58 H58B 109.5 . .
H58A C58 H58B 109.5 . .
C59 C58 H58C 109.5 . .
H58A C58 H58C 109.5 . .
H58B C58 H58C 109.5 . .
N59 C59 C58 178.5(6) . .
C49 C48 H48A 109.5 . .
C49 C48 H48B 109.5 . .
H48A C48 H48B 109.5 . .
C49 C48 H48C 109.5 . .
H48A C48 H48C 109.5 . .
H48B C48 H48C 109.5 . .
N49 C49 C48 170.3(11) . .

loop_
_geom_bond_atom_site_label_1
_geom_bond_atom_site_label_2
_geom_bond_distance
_geom_bond_site_symmetry_2
Fe2 N13 2.157(3) 2_565
Fe2 N13 2.157(3) .
Fe2 N53 2.165(3) 2_565
Fe2 N53 2.165(3) .
Fe2 N23 2.179(4) 2_565
Fe2 N23 2.179(4) .
Fe1 N33 2.151(3) .
Fe1 N3 2.162(3) .
Fe1 N43 2.163(3) .
Fe1 N24 2.166(4) .
Fe1 N25 2.183(4) .
Fe1 N63 2.184(3) 1_565
N51 N52 1.332(4) .
N51 C55 1.349(5) .
N51 C51 1.472(4) .
N52 N53 1.310(4) .
N53 C54 1.348(5) .
C51 C52 1.511(5) .
C51 H51A 0.9900 .
C51 H51B 0.9900 .
C52 C62 1.516(6) .
C52 H52A 0.9900 .
C52 H52B 0.9900 .
C54 C55 1.366(5) .
C54 H54 0.9500 .
C55 C56 1.479(5) .
C56 C57 1.509(6) .
C56 H56A 0.9900 .
C56 H56B 0.9900 .
C57 H57A 0.9800 .
C57 H57B 0.9800 .
C57 H57C 0.9800 .
N11 N12 1.343(4) .
N11 C15 1.350(5) .
N11 C11 1.456(5) .
N12 N13 1.324(4) .
N13 C14 1.347(5) .
C11 C12 1.506(6) .
C11 H11A 0.9900 .
C11 H11B 0.9900 .
C12 C32 1.527(6) .
C12 H12A 0.9900 .
C12 H12B 0.9900 .
C14 C15 1.350(6) .
C14 H14 0.9500 .
C15 C16 1.496(6) .
C16 C17 1.494(6) .
C16 H16A 0.9900 .
C16 H16B 0.9900 .
C17 H17A 0.9800 .
C17 H17B 0.9800 .
C17 H17C 0.9800 .
N23 C23 1.131(6) .
C23 C231 1.463(7) .
C231 H23A 0.9800 .
C231 H23B 0.9800 .
C231 H23C 0.9800 .
N24 C24 1.123(6) .
C24 C241 1.459(8) .
C241 H24A 0.9800 .
C241 H24B 0.9800 .
C241 H24C 0.9800 .
N25 C25 1.138(6) .
C25 C251 1.453(7) .
C251 H25A 0.9800 .
C251 H25B 0.9800 .
C251 H25C 0.9800 .
N31 N32 1.336(4) .
N31 C35 1.357(5) .
N31 C31 1.450(5) .
N32 N33 1.322(4) .
N33 C34 1.342(5) .
C31 C32 1.515(6) .
C31 H31A 0.9900 .
C31 H31B 0.9900 .
C32 H32A 0.9900 .
C32 H32B 0.9900 .
C34 C35 1.354(6) .
C34 H34 0.9500 .
C35 C36 1.482(6) .
C36 C37 1.490(6) .
C36 H36A 0.9900 .
C36 H36B 0.9900 .
C37 H37A 0.9800 .
C37 H37B 0.9800 .
C37 H37C 0.9800 .
N41 N42 1.336(4) .
N41 C45 1.339(5) .
N41 C41 1.468(5) .
N42 N43 1.321(4) .
N43 C44 1.355(5) .
C41 C42 1.523(6) .
C41 H41A 0.9900 .
C41 H41B 0.9900 .
C42 C42 1.515(8) 2_666
C42 H42A 0.9900 .
C42 H42B 0.9900 .
C44 C45 1.367(5) .
C44 H44 0.9500 .
C45 C46 1.487(6) .
C46 C47 1.507(7) .
C46 H46A 0.9900 .
C46 H46B 0.9900 .
C47 H47A 0.9800 .
C47 H47B 0.9800 .
C47 H47C 0.9800 .
N1 N2 1.334(4) .
N1 C5 1.356(5) .
N1 C1 1.465(5) .
N2 N3 1.322(4) .
N3 C4 1.334(5) .
C1 C2 1.519(5) .
C1 H1A 0.9900 .
C1 H1B 0.9900 .
C2 C2 1.521(8) 2_676
C2 H2A 0.9900 .
C2 H2B 0.9900 .
C4 C5 1.352(5) .
C4 H4 0.9500 .
C5 C6 1.491(5) .
C6 C7 1.475(7) .
C6 H6A 0.9900 .
C6 H6B 0.9900 .
C7 H7A 0.9800 .
C7 H7B 0.9800 .
C7 H7C 0.9800 .
N61 N62 1.335(4) .
N61 C65 1.356(5) .
N61 C61 1.470(5) .
N62 N63 1.308(4) .
N63 C64 1.348(5) .
C61 C62 1.518(5) .
C61 H61A 0.9900 .
C61 H61B 0.9900 .
C62 H62A 0.9900 .
C62 H62B 0.9900 .
C64 C65 1.373(5) .
C64 H64 0.9500 .
C65 C66 1.480(5) .
C66 C67 1.508(6) .
C66 H66A 0.9900 .
C66 H66B 0.9900 .
C67 H67A 0.9800 .
C67 H67B 0.9800 .
C67 H67C 0.9800 .
S1 O13 1.419(3) .
S1 O12 1.432(3) .
S1 O11 1.444(3) .
S1 C1S 1.806(5) .
C1S F12 1.297(5) .
C1S F13 1.317(5) .
C1S F11 1.322(5) .
S2 O22 1.408(7) .
S2 O23 1.415(6) .
S2 O21 1.450(6) .
S2 C2S 1.808(7) .
C2S F22 1.297(7) .
C2S F23 1.314(8) .
C2S F21 1.315(7) .
S6 O62 1.401(8) .
S6 O63 1.416(8) .
S6 O61 1.454(8) .
S6 C6S 1.808(8) .
C6S F62 1.287(9) .
C6S F61 1.315(9) .
C6S F63 1.318(9) .
S5 O52 1.404(8) .
S5 O53 1.411(8) .
S5 O51 1.462(8) .
S5 C5S 1.810(8) .
C5S F52 1.282(9) .
C5S F51 1.312(9) .
C5S F53 1.323(9) .
S3 O32 1.405(8) .
S3 O33 1.414(7) .
S3 O31 1.456(8) .
S3 C3S 1.806(8) .
C3S F32 1.284(8) .
C3S F31 1.303(8) .
C3S F33 1.323(9) .
S4 O43 1.403(6) .
S4 O42 1.413(7) .
S4 O41 1.460(7) .
S4 C4S 1.811(7) .
C4S F42 1.280(8) .
C4S F41 1.314(8) .
C4S F43 1.328(8) .
S7 O72 1.410(8) .
S7 O73 1.423(8) .
S7 O71 1.444(8) .
S7 C7S 1.813(8) .
C7S F72 1.283(9) .
C7S F73 1.308(9) .
C7S F71 1.316(9) .
N99 C99 1.115(8) .
C98 C99 1.445(10) .
C98 H98A 0.9800 .
C98 H98B 0.9800 .
C98 H98C 0.9800 .
N89 C89 1.130(8) .
C88 C89 1.432(9) .
C88 H88A 0.9800 .
C88 H88B 0.9800 .
C88 H88C 0.9800 .
N79 C79 1.134(10) .
C78 C79 1.392(9) .
C78 H78A 0.9800 .
C78 H78B 0.9800 .
C78 H78C 0.9800 .
N69 C69 1.150(13) .
C68 C69 1.414(12) .
C68 H68A 0.9800 .
C68 H68B 0.9800 .
C68 H68C 0.9800 .
N59 C59 1.130(7) .
C58 C59 1.439(8) .
C58 H58A 0.9800 .
C58 H58B 0.9800 .
C58 H58C 0.9800 .
C48 C49 1.481(13) .
C48 H48A 0.9800 .
C48 H48B 0.9800 .
C48 H48C 0.9800 .
N49 C49 1.263(15) .

loop_
_geom_torsion_atom_site_label_1
_geom_torsion_atom_site_label_2
_geom_torsion_atom_site_label_3
_geom_torsion_atom_site_label_4
_geom_torsion
_geom_torsion_site_symmetry_1
_geom_torsion_site_symmetry_4
C55 N51 N52 N53 0.1(4) . .
C51 N51 N52 N53 -178.9(3) . .
N51 N52 N53 C54 0.1(4) . .
N51 N52 N53 Fe2 169.6(2) . .
N52 N51 C51 C52 -100.1(4) . .
C55 N51 C51 C52 81.1(5) . .
N51 C51 C52 C62 63.7(5) . .
N52 N53 C54 C55 -0.3(5) . .
Fe2 N53 C54 C55 -169.0(3) . .
N52 N51 C55 C54 -0.3(4) . .
C51 N51 C55 C54 178.6(4) . .
N52 N51 C55 C56 -176.0(4) . .
C51 N51 C55 C56 2.9(6) . .
N53 C54 C55 N51 0.3(4) . .
N53 C54 C55 C56 175.4(4) . .
N51 C55 C56 C57 -168.8(4) . .
C54 C55 C56 C57 16.9(7) . .
C15 N11 N12 N13 0.8(5) . .
C11 N11 N12 N13 -179.3(4) . .
N11 N12 N13 C14 -1.0(4) . .
N11 N12 N13 Fe2 -178.3(2) . .
N12 N11 C11 C12 99.8(5) . .
C15 N11 C11 C12 -80.3(5) . .
N11 C11 C12 C32 -70.4(5) . .
N12 N13 C14 C15 0.9(5) . .
Fe2 N13 C14 C15 177.9(3) . .
N12 N11 C15 C14 -0.3(5) . .
C11 N11 C15 C14 179.8(4) . .
N12 N11 C15 C16 178.3(4) . .
C11 N11 C15 C16 -1.6(8) . .
N13 C14 C15 N11 -0.3(5) . .
N13 C14 C15 C16 -178.7(5) . .
N11 C15 C16 C17 -169.8(5) . .
C14 C15 C16 C17 8.4(9) . .
C35 N31 N32 N33 0.6(5) . .
C31 N31 N32 N33 179.9(4) . .
N31 N32 N33 C34 -1.1(4) . .
N31 N32 N33 Fe1 179.0(2) . .
N32 N31 C31 C32 -99.8(4) . .
C35 N31 C31 C32 79.4(5) . .
N31 C31 C32 C12 69.2(5) . .
C11 C12 C32 C31 -179.1(3) . .
N32 N33 C34 C35 1.2(5) . .
Fe1 N33 C34 C35 -178.9(3) . .
N33 C34 C35 N31 -0.8(5) . .
N33 C34 C35 C36 179.9(6) . .
N32 N31 C35 C34 0.1(5) . .
C31 N31 C35 C34 -179.2(4) . .
N32 N31 C35 C36 179.6(5) . .
C31 N31 C35 C36 0.3(8) . .
C34 C35 C36 C37 -19.1(9) . .
N31 C35 C36 C37 161.6(5) . .
C45 N41 N42 N43 -0.8(4) . .
C41 N41 N42 N43 178.5(3) . .
N41 N42 N43 C44 1.3(4) . .
N41 N42 N43 Fe1 175.9(2) . .
N42 N41 C41 C42 -96.3(4) . .
C45 N41 C41 C42 82.9(5) . .
N41 C41 C42 C42 61.8(6) . 2_666
N42 N43 C44 C45 -1.4(5) . .
Fe1 N43 C44 C45 -175.0(3) . .
N42 N41 C45 C44 0.0(5) . .
C41 N41 C45 C44 -179.2(4) . .
N42 N41 C45 C46 -176.2(4) . .
C41 N41 C45 C46 4.6(7) . .
N43 C44 C45 N41 0.8(5) . .
N43 C44 C45 C46 176.5(4) . .
N41 C45 C46 C47 -168.7(4) . .
C44 C45 C46 C47 16.3(7) . .
C5 N1 N2 N3 -0.5(4) . .
C1 N1 N2 N3 -172.3(3) . .
N1 N2 N3 C4 -0.1(4) . .
N1 N2 N3 Fe1 172.8(2) . .
N2 N1 C1 C2 70.0(5) . .
C5 N1 C1 C2 -100.3(5) . .
N1 C1 C2 C2 179.6(4) . 2_676
N2 N3 C4 C5 0.6(5) . .
Fe1 N3 C4 C5 -171.5(3) . .
N3 C4 C5 N1 -0.8(5) . .
N3 C4 C5 C6 -178.7(5) . .
N2 N1 C5 C4 0.8(4) . .
C1 N1 C5 C4 171.6(4) . .
N2 N1 C5 C6 178.8(4) . .
C1 N1 C5 C6 -10.4(7) . .
C4 C5 C6 C7 105.3(6) . .
N1 C5 C6 C7 -72.1(6) . .
C65 N61 N62 N63 -0.2(4) . .
C61 N61 N62 N63 179.6(3) . .
N61 N62 N63 C64 0.3(4) . .
N61 N62 N63 Fe1 -173.0(2) . 1_545
N62 N61 C61 C62 100.6(4) . .
C65 N61 C61 C62 -79.6(5) . .
C51 C52 C62 C61 178.5(3) . .
N61 C61 C62 C52 -62.9(5) . .
N62 N63 C64 C65 -0.3(5) . .
Fe1 N63 C64 C65 172.4(3) 1_545 .
N62 N61 C65 C64 0.0(4) . .
C61 N61 C65 C64 -179.8(4) . .
N62 N61 C65 C66 177.8(4) . .
C61 N61 C65 C66 -1.9(7) . .
N63 C64 C65 N61 0.2(4) . .
N63 C64 C65 C66 -177.4(4) . .
N61 C65 C66 C67 -176.4(4) . .
C64 C65 C66 C67 0.8(7) . .
O13 S1 C1S F12 59.1(4) . .
O12 S1 C1S F12 179.7(4) . .
O11 S1 C1S F12 -60.4(4) . .
O13 S1 C1S F13 -62.4(4) . .
O12 S1 C1S F13 58.2(4) . .
O11 S1 C1S F13 178.0(4) . .
O13 S1 C1S F11 177.3(4) . .
O12 S1 C1S F11 -62.1(4) . .
O11 S1 C1S F11 57.7(4) . .
O22 S2 C2S F22 -60.3(8) . .
O23 S2 C2S F22 63.8(8) . .
O21 S2 C2S F22 -179.0(7) . .
O22 S2 C2S F23 178.0(8) . .
O23 S2 C2S F23 -58.0(8) . .
O21 S2 C2S F23 59.2(8) . .
O22 S2 C2S F21 62.1(9) . .
O23 S2 C2S F21 -173.8(8) . .
O21 S2 C2S F21 -56.6(9) . .
O62 S6 C6S F62 -77.8(17) . .
O63 S6 C6S F62 46.2(18) . .
O61 S6 C6S F62 162.2(18) . .
O62 S6 C6S F61 160.5(17) . .
O63 S6 C6S F61 -75.5(18) . .
O61 S6 C6S F61 40.5(18) . .
O62 S6 C6S F63 45.5(18) . .
O63 S6 C6S F63 169.5(19) . .
O61 S6 C6S F63 -74.5(18) . .
O52 S5 C5S F52 61.3(17) . .
O53 S5 C5S F52 -65.5(17) . .
O51 S5 C5S F52 178.3(17) . .
O52 S5 C5S F51 -63.2(16) . .
O53 S5 C5S F51 170.1(16) . .
O51 S5 C5S F51 53.9(16) . .
O52 S5 C5S F53 -176.4(15) . .
O53 S5 C5S F53 56.8(15) . .
O51 S5 C5S F53 -59.4(15) . .
O32 S3 C3S F32 177.0(13) . .
O33 S3 C3S F32 53.1(12) . .
O31 S3 C3S F32 -63.1(13) . .
O32 S3 C3S F31 51.2(13) . .
O33 S3 C3S F31 -72.8(11) . .
O31 S3 C3S F31 171.1(12) . .
O32 S3 C3S F33 -60.8(12) . .
O33 S3 C3S F33 175.3(11) . .
O31 S3 C3S F33 59.1(12) . .
O43 S4 C4S F42 -63.0(11) . .
O42 S4 C4S F42 174.5(12) . .
O41 S4 C4S F42 57.4(10) . .
O43 S4 C4S F41 62.0(9) . .
O42 S4 C4S F41 -60.5(10) . .
O41 S4 C4S F41 -177.6(8) . .
O43 S4 C4S F43 175.6(9) . .
O42 S4 C4S F43 53.1(11) . .
O41 S4 C4S F43 -63.9(9) . .
O72 S7 C7S F72 -165.8(17) . .
O73 S7 C7S F72 73.2(18) . .
O71 S7 C7S F72 -45.6(19) . .
O72 S7 C7S F73 -40.6(17) . .
O73 S7 C7S F73 -161.6(17) . .
O71 S7 C7S F73 79.7(18) . .
O72 S7 C7S F71 70.0(17) . .
O73 S7 C7S F71 -51.0(17) . .
O71 S7 C7S F71 -169.8(18) . .
